data_7048804
loop_
_publ_author_name
'Cain, Amy N.'
'Carder Freeman, TaRynn N'
'Roewe, Kimberly D.'
'Cockriel, David L.'
'Hasley, Travis R.'
'Maples, Randall D.'
'Allbritton, Elisabeth M. A.'
'D'Huys, Thomas'
'van Loy, Tom'
'Burke, Benjamin P.'
'Prior, Timothy J.'
'Schols, Dominique'
'Archibald, Stephen J.'
'Hubin, Timothy J.'

_publ_section_title
;
 Acetate as a model for aspartate-based CXCR4 chemokine receptor binding
 of cobalt and nickel complexes of cross-bridged tetraazamacrocycles.
;
_journal_issue 8
_journal_name_full 'Dalton transactions (Cambridge, England : 2003)'
_journal_page_first 2785
_journal_page_last 2801
_journal_paper_doi 10.1039/c8dt04728f
_journal_volume 48
_journal_year 2019
_chemical_formula_moiety
;
C26 H37 Co N4 O2, 2(F6 P) 
;
_chemical_formula_sum 'C26 H37 Co F12 N4 O2 P2'
_chemical_formula_weight 786.46
_space_group_crystal_system monoclinic
_space_group_IT_number 15
_space_group_name_Hall '-C 2yc'
_space_group_name_H-M_alt 'C 1 2/c 1'
_symmetry_space_group_name_Hall '-C 2yc'
_symmetry_space_group_name_H-M 'C 1 2/c 1'
_atom_sites_solution_hydrogens geom
_audit_creation_method SHELXL-2017/1
_audit_update_record
;
2017-08-08 deposited with the CCDC.
2019-01-29 downloaded from the CCDC.
;
_cell_angle_alpha 90
_cell_angle_beta 104.712(9)
_cell_angle_gamma 90
_cell_formula_units_Z 4
_cell_length_a 16.0338(18)
_cell_length_b 11.4266(14)
_cell_length_c 17.658(2)
_cell_measurement_reflns_used 6743
_cell_measurement_temperature 150(2)
_cell_measurement_theta_max 30.25
_cell_measurement_theta_min 2.65
_cell_volume 3129.1(6)
_computing_cell_refinement 'Stoe X-AREA'
_computing_data_collection 'Stoe X-AREA'
_computing_data_reduction
;
 Scaled and merged with Sortav
 R.H. Blessing, (1987) Cryst. Rev. 1, 3-58
 R.H. Blessing, (1989) J. Appl. Cryst. 22, 396-397
;
_computing_structure_refinement 'SHELXL-2017/1 (Sheldrick, 2017)'
_computing_structure_solution 'SHELXS-97 (Sheldrick, 2008)'
_diffrn_ambient_temperature 150(2)
_diffrn_detector_area_resol_mean 6.67
_diffrn_measured_fraction_theta_full 0.996
_diffrn_measured_fraction_theta_max 0.996
_diffrn_measurement_device_type 'Stoe IPDS2'
_diffrn_measurement_method \w-scans
_diffrn_radiation_type MoK\a
_diffrn_radiation_wavelength 0.71073
_diffrn_reflns_av_R_equivalents 0.1159
_diffrn_reflns_av_unetI/netI 0.0849
_diffrn_reflns_Laue_measured_fraction_full 0.996
_diffrn_reflns_Laue_measured_fraction_max 0.996
_diffrn_reflns_limit_h_max 19
_diffrn_reflns_limit_h_min -17
_diffrn_reflns_limit_k_max 13
_diffrn_reflns_limit_k_min -13
_diffrn_reflns_limit_l_max 21
_diffrn_reflns_limit_l_min -21
_diffrn_reflns_number 12646
_diffrn_reflns_point_group_measured_fraction_full 0.996
_diffrn_reflns_point_group_measured_fraction_max 0.996
_diffrn_reflns_theta_full 25.242
_diffrn_reflns_theta_max 25.681
_diffrn_reflns_theta_min 2.668
_diffrn_source 'Fine-foxus sealed tube'
_exptl_absorpt_coefficient_mu 0.756
_exptl_absorpt_correction_T_max 0.938
_exptl_absorpt_correction_T_min 0.788
_exptl_absorpt_correction_type multi-scan
_exptl_absorpt_process_details
;
 R.H. Blessing, Acta Cryst. (1995), A51, 33-38
;
_exptl_crystal_colour brown
_exptl_crystal_density_diffrn 1.669
_exptl_crystal_description needle
_exptl_crystal_F_000 1608
_exptl_crystal_size_max 0.400
_exptl_crystal_size_mid 0.140
_exptl_crystal_size_min 0.090
_refine_diff_density_max 0.374
_refine_diff_density_min -0.383
_refine_diff_density_rms 0.074
_refine_ls_extinction_method none
_refine_ls_goodness_of_fit_ref 0.940
_refine_ls_hydrogen_treatment constr
_refine_ls_matrix_type full
_refine_ls_number_parameters 215
_refine_ls_number_reflns 2954
_refine_ls_number_restraints 0
_refine_ls_restrained_S_all 0.940
_refine_ls_R_factor_all 0.0890
_refine_ls_R_factor_gt 0.0469
_refine_ls_shift/su_max 0.000
_refine_ls_shift/su_mean 0.000
_refine_ls_structure_factor_coef Fsqd
_refine_ls_weighting_details 'w=1/[\s^2^(Fo^2^)+(0.0420P)^2^] where P=(Fo^2^+2Fc^2^)/3'
_refine_ls_weighting_scheme calc
_refine_ls_wR_factor_gt 0.0924
_refine_ls_wR_factor_ref 0.1059
_reflns_Friedel_coverage 0.000
_reflns_number_gt 1905
_reflns_number_total 2954
_reflns_threshold_expression 'I > 2\s(I)'
_cod_data_source_file c8dt04728f2.cif
_cod_data_source_block Co2OAc_PF6
_cod_depositor_comments 'Adding full bibliography for 7048799--7048808.cif.'
_cod_database_code 7048804
_shelx_shelxl_version_number 2017/1
_shelx_space_group_comment
;
The symmetry employed for this shelxl refinement is uniquely defined
by the following loop, which should always be used as a source of
symmetry information in preference to the above space-group names.
They are only intended as comments.
;
_shelx_estimated_absorpt_t_min 0.752
_shelx_estimated_absorpt_t_max 0.935

loop_
_space_group_symop_operation_xyz
'x, y, z'
'-x, y, -z+1/2'
'x+1/2, y+1/2, z'
'-x+1/2, y+1/2, -z+1/2'
'-x, -y, -z'
'x, -y, z-1/2'
'-x+1/2, -y+1/2, -z'
'x+1/2, -y+1/2, z-1/2'

loop_
_atom_site_label
_atom_site_type_symbol
_atom_site_fract_x
_atom_site_fract_y
_atom_site_fract_z
_atom_site_U_iso_or_equiv
_atom_site_adp_type
_atom_site_occupancy
_atom_site_site_symmetry_order
_atom_site_calc_flag
_atom_site_refinement_flags_posn
_atom_site_refinement_flags_adp
_atom_site_refinement_flags_occupancy
C1 C 0.1552(3) 0.3131(3) 0.30167(19) 0.0319(8) Uani 1 1 d . . .
H1A H 0.182569 0.239332 0.324944 0.038 Uiso 1 1 calc R U .
H1B H 0.191631 0.379458 0.326586 0.038 Uiso 1 1 calc R U .
C2 C 0.1455(3) 0.3136(3) 0.2139(2) 0.0318(8) Uani 1 1 d . . .
H2A H 0.125924 0.391512 0.191945 0.038 Uiso 1 1 calc R U .
H2B H 0.201564 0.296091 0.202546 0.038 Uiso 1 1 calc R U .
C3 C 0.0243(3) 0.2628(3) 0.09894(19) 0.0376(9) Uani 1 1 d . . .
H3A H 0.051375 0.332352 0.081709 0.045 Uiso 1 1 calc R U .
H3B H 0.021096 0.200467 0.059383 0.045 Uiso 1 1 calc R U .
C4 C 0.0664(3) 0.2940(4) 0.39609(18) 0.0365(9) Uani 1 1 d . . .
H4A H 0.087878 0.361484 0.430687 0.044 Uiso 1 1 calc R U .
H4B H 0.105423 0.226899 0.414310 0.044 Uiso 1 1 calc R U .
C5 C 0.0303(3) 0.4440(3) 0.2920(2) 0.0333(9) Uani 1 1 d . . .
H5A H 0.077951 0.500160 0.294625 0.040 Uiso 1 1 calc R U .
H5B H -0.002357 0.469668 0.329689 0.040 Uiso 1 1 calc R U .
C6 C 0.1264(3) 0.1085(3) 0.1680(2) 0.0358(9) Uani 1 1 d . . .
H6A H 0.082841 0.045429 0.153961 0.043 Uiso 1 1 calc R U .
H6B H 0.164964 0.088156 0.219590 0.043 Uiso 1 1 calc R U .
C7 C 0.1798(3) 0.1077(3) 0.1081(2) 0.0350(9) Uani 1 1 d . . .
C8 C 0.2654(3) 0.1423(3) 0.1273(2) 0.0345(9) Uani 1 1 d . . .
H8 H 0.290338 0.172807 0.178053 0.041 Uiso 1 1 calc R U .
C9 C 0.3160(3) 0.1334(3) 0.0734(2) 0.0398(9) Uani 1 1 d . . .
H9 H 0.374360 0.158573 0.086762 0.048 Uiso 1 1 calc R U .
C10 C 0.2786(3) 0.0867(3) 0.0000(2) 0.0437(11) Uani 1 1 d . . .
H10 H 0.312170 0.078649 -0.036949 0.052 Uiso 1 1 calc R U .
C11 C 0.1937(4) 0.0520(4) -0.0198(3) 0.0513(12) Uani 1 1 d . . .
H11 H 0.168861 0.021614 -0.070647 0.062 Uiso 1 1 calc R U .
C12 C 0.1444(3) 0.0610(4) 0.0338(2) 0.0481(11) Uani 1 1 d . . .
H12 H 0.086087 0.035416 0.020041 0.058 Uiso 1 1 calc R U .
C13 C 0.000000 0.0062(5) 0.250000 0.0466(16) Uani 1 2 d S T P
C14 C 0.000000 -0.1230(5) 0.250000 0.080(3) Uani 1 2 d S T P
H14A H 0.059440 -0.151618 0.260144 0.119 Uiso 0.5 1 calc R U P
H14B H -0.033234 -0.151618 0.198908 0.119 Uiso 0.5 1 calc R U P
H14C H -0.026207 -0.151618 0.290948 0.119 Uiso 0.5 1 calc R U P
Co1 Co 0.000000 0.20680(6) 0.250000 0.02602(19) Uani 1 2 d S T P
F1 F 0.45554(18) 0.2731(2) 0.41967(14) 0.0597(7) Uani 1 1 d . . .
F2 F 0.43892(18) 0.1546(2) 0.31409(13) 0.0493(7) Uani 1 1 d . . .
F3 F 0.33773(16) 0.28947(19) 0.31807(12) 0.0417(6) Uani 1 1 d . . .
F4 F 0.3099(2) 0.0967(2) 0.32880(14) 0.0582(7) Uani 1 1 d . . .
F5 F 0.32642(19) 0.2145(3) 0.43414(13) 0.0620(8) Uani 1 1 d . . .
F6 F 0.42968(19) 0.0799(2) 0.43014(13) 0.0537(7) Uani 1 1 d . . .
N1 N 0.0669(2) 0.3238(2) 0.31410(15) 0.0271(7) Uani 1 1 d . . .
N2 N 0.0797(2) 0.2211(2) 0.17744(15) 0.0292(7) Uani 1 1 d . . .
O1 O 0.0534(2) 0.0663(2) 0.30213(15) 0.0389(7) Uani 1 1 d . . .
P1 P 0.38316(7) 0.18487(9) 0.37486(5) 0.0352(3) Uani 1 1 d . . .

loop_
_atom_site_aniso_label
_atom_site_aniso_U_11
_atom_site_aniso_U_22
_atom_site_aniso_U_33
_atom_site_aniso_U_23
_atom_site_aniso_U_13
_atom_site_aniso_U_12
C1 0.028(2) 0.0346(18) 0.0304(17) -0.0045(14) 0.0016(15) 0.0011(16)
C2 0.028(2) 0.0339(19) 0.0338(17) -0.0004(14) 0.0078(15) -0.0010(16)
C3 0.042(3) 0.048(2) 0.0219(17) 0.0028(15) 0.0064(17) 0.0006(19)
C4 0.041(2) 0.046(2) 0.0206(15) -0.0028(15) 0.0053(15) 0.004(2)
C5 0.040(2) 0.0221(15) 0.0368(19) -0.0048(14) 0.0079(18) -0.0039(17)
C6 0.043(3) 0.0308(18) 0.040(2) -0.0014(15) 0.0228(18) -0.0029(18)
C7 0.042(3) 0.0299(17) 0.0355(19) 0.0016(15) 0.0153(18) 0.0009(18)
C8 0.036(2) 0.0379(19) 0.0312(18) 0.0054(15) 0.0110(16) 0.0096(18)
C9 0.038(2) 0.039(2) 0.044(2) 0.0065(17) 0.0137(19) 0.0086(18)
C10 0.053(3) 0.043(2) 0.043(2) 0.0019(18) 0.026(2) 0.010(2)
C11 0.062(4) 0.051(2) 0.046(2) -0.0151(19) 0.024(2) -0.012(2)
C12 0.051(3) 0.050(2) 0.050(2) -0.0178(19) 0.024(2) -0.014(2)
C13 0.064(5) 0.031(3) 0.063(4) 0.000 0.051(4) 0.000
C14 0.114(8) 0.029(3) 0.124(7) 0.000 0.081(6) 0.000
Co1 0.0304(4) 0.0259(3) 0.0223(3) 0.000 0.0077(3) 0.000
F1 0.0504(18) 0.0657(16) 0.0511(14) -0.0148(12) -0.0090(13) 0.0031(14)
F2 0.0677(19) 0.0401(12) 0.0481(13) 0.0054(10) 0.0295(13) 0.0168(12)
F3 0.0419(15) 0.0470(12) 0.0348(11) 0.0049(10) 0.0074(10) 0.0144(11)
F4 0.065(2) 0.0536(14) 0.0495(14) 0.0033(11) 0.0022(13) -0.0128(14)
F5 0.067(2) 0.0899(19) 0.0339(12) 0.0104(12) 0.0206(12) 0.0300(16)
F6 0.0595(19) 0.0594(15) 0.0425(13) 0.0187(11) 0.0133(13) 0.0242(13)
N1 0.0270(18) 0.0321(15) 0.0207(13) -0.0019(10) 0.0036(12) 0.0042(12)
N2 0.0327(18) 0.0296(15) 0.0255(13) -0.0003(11) 0.0073(13) -0.0009(13)
O1 0.0467(19) 0.0340(14) 0.0416(14) 0.0109(11) 0.0218(13) 0.0130(12)
P1 0.0349(6) 0.0435(6) 0.0262(4) 0.0007(4) 0.0055(4) 0.0081(4)

loop_
_atom_type_symbol
_atom_type_description
_atom_type_scat_dispersion_real
_atom_type_scat_dispersion_imag
_atom_type_scat_source
C C 0.0033 0.0016 'International Tables Vol C Tables 4.2.6.8 and 6.1.1.4'
H H 0.0000 0.0000 'International Tables Vol C Tables 4.2.6.8 and 6.1.1.4'
Co Co 0.3494 0.9721 'International Tables Vol C Tables 4.2.6.8 and 6.1.1.4'
F F 0.0171 0.0103 'International Tables Vol C Tables 4.2.6.8 and 6.1.1.4'
N N 0.0061 0.0033 'International Tables Vol C Tables 4.2.6.8 and 6.1.1.4'
O O 0.0106 0.0060 'International Tables Vol C Tables 4.2.6.8 and 6.1.1.4'
P P 0.1023 0.0942 'International Tables Vol C Tables 4.2.6.8 and 6.1.1.4'

loop_
_geom_angle_atom_site_label_1
_geom_angle_atom_site_label_2
_geom_angle_atom_site_label_3
_geom_angle
_geom_angle_site_symmetry_1
_geom_angle_site_symmetry_3
N1 C1 C2 107.2(3) . .
N1 C1 H1A 110.3 . .
C2 C1 H1A 110.3 . .
N1 C1 H1B 110.3 . .
C2 C1 H1B 110.3 . .
H1A C1 H1B 108.5 . .
N2 C2 C1 108.1(3) . .
N2 C2 H2A 110.1 . .
C1 C2 H2A 110.1 . .
N2 C2 H2B 110.1 . .
C1 C2 H2B 110.1 . .
H2A C2 H2B 108.4 . .
C4 C3 N2 111.5(3) 2 .
C4 C3 H3A 109.3 2 .
N2 C3 H3A 109.3 . .
C4 C3 H3B 109.3 2 .
N2 C3 H3B 109.3 . .
H3A C3 H3B 108.0 . .
N1 C4 C3 110.5(3) . 2
N1 C4 H4A 109.5 . .
C3 C4 H4A 109.5 2 .
N1 C4 H4B 109.5 . .
C3 C4 H4B 109.5 2 .
H4A C4 H4B 108.1 . .
N1 C5 C5 110.85(17) . 2
N1 C5 H5A 109.5 . .
C5 C5 H5A 109.5 2 .
N1 C5 H5B 109.5 . .
C5 C5 H5B 109.5 2 .
H5A C5 H5B 108.1 . .
N2 C6 C7 117.5(3) . .
N2 C6 H6A 107.9 . .
C7 C6 H6A 107.9 . .
N2 C6 H6B 107.9 . .
C7 C6 H6B 107.9 . .
H6A C6 H6B 107.2 . .
C8 C7 C12 118.7(4) . .
C8 C7 C6 121.8(3) . .
C12 C7 C6 119.3(4) . .
C7 C8 C9 121.4(4) . .
C7 C8 H8 119.3 . .
C9 C8 H8 119.3 . .
C10 C9 C8 118.3(4) . .
C10 C9 H9 120.8 . .
C8 C9 H9 120.8 . .
C11 C10 C9 120.9(4) . .
C11 C10 H10 119.5 . .
C9 C10 H10 119.5 . .
C10 C11 C12 120.3(4) . .
C10 C11 H11 119.8 . .
C12 C11 H11 119.8 . .
C11 C12 C7 120.3(5) . .
C11 C12 H12 119.8 . .
C7 C12 H12 119.8 . .
O1 C13 O1 115.5(5) . 2
O1 C13 C14 122.3(2) . .
O1 C13 C14 122.3(2) 2 .
O1 C13 Co1 57.7(2) . .
O1 C13 Co1 57.7(2) 2 .
C14 C13 Co1 180.0 . .
C13 C14 H14A 109.5 . .
C13 C14 H14B 109.5 . .
H14A C14 H14B 109.5 . .
C13 C14 H14C 109.5 . .
H14A C14 H14C 109.5 . .
H14B C14 H14C 109.5 . .
C13 C14 H14A 109.47(2) . 2
H14A C14 H14A 141.1 . 2
H14B C14 H14A 56.2 . 2
H14C C14 H14A 56.3 . 2
C13 C14 H14B 109.47(4) . 2
H14A C14 H14B 56.3 . 2
H14B C14 H14B 141.1 . 2
H14C C14 H14B 56.2 . 2
H14A C14 H14B 109.5 2 2
C13 C14 H14C 109.47(2) . 2
H14A C14 H14C 56.2 . 2
H14B C14 H14C 56.3 . 2
H14C C14 H14C 141.1 . 2
H14A C14 H14C 109.5 2 2
H14B C14 H14C 109.5 2 2
N1 Co1 N1 90.42(17) . 2
N1 Co1 O1 168.86(12) . 2
N1 Co1 O1 100.71(12) 2 2
N1 Co1 O1 100.71(12) . .
N1 Co1 O1 168.86(12) 2 .
O1 Co1 O1 68.16(18) 2 .
N1 Co1 N2 85.28(12) . 2
N1 Co1 N2 88.22(12) 2 2
O1 Co1 N2 95.35(12) 2 2
O1 Co1 N2 92.29(11) . 2
N1 Co1 N2 88.22(12) . .
N1 Co1 N2 85.28(12) 2 .
O1 Co1 N2 92.29(11) 2 .
O1 Co1 N2 95.36(12) . .
N2 Co1 N2 170.77(16) 2 .
N1 Co1 C13 134.79(9) . .
N1 Co1 C13 134.79(9) 2 .
O1 Co1 C13 34.08(9) 2 .
O1 Co1 C13 34.08(9) . .
N2 Co1 C13 94.62(8) 2 .
N2 Co1 C13 94.62(8) . .
C4 N1 C1 111.3(3) . .
C4 N1 C5 111.3(3) . .
C1 N1 C5 111.0(3) . .
C4 N1 Co1 106.1(2) . .
C1 N1 Co1 105.5(2) . .
C5 N1 Co1 111.3(2) . .
C2 N2 C6 109.1(3) . .
C2 N2 C3 110.6(3) . .
C6 N2 C3 110.8(3) . .
C2 N2 Co1 105.6(2) . .
C6 N2 Co1 114.0(2) . .
C3 N2 Co1 106.5(2) . .
C13 O1 Co1 88.2(3) . .
F5 P1 F1 90.26(16) . .
F5 P1 F2 179.08(17) . .
F1 P1 F2 90.54(16) . .
F5 P1 F4 90.02(17) . .
F1 P1 F4 179.39(16) . .
F2 P1 F4 89.17(15) . .
F5 P1 F6 90.82(14) . .
F1 P1 F6 90.18(15) . .
F2 P1 F6 89.63(13) . .
F4 P1 F6 90.36(15) . .
F5 P1 F3 90.45(13) . .
F1 P1 F3 89.83(14) . .
F2 P1 F3 89.10(12) . .
F4 P1 F3 89.63(14) . .
F6 P1 F3 178.74(15) . .

loop_
_geom_bond_atom_site_label_1
_geom_bond_atom_site_label_2
_geom_bond_distance
_geom_bond_site_symmetry_2
C1 N1 1.492(5) .
C1 C2 1.518(5) .
C1 H1A 0.9900 .
C1 H1B 0.9900 .
C2 N2 1.516(4) .
C2 H2A 0.9900 .
C2 H2B 0.9900 .
C3 C4 1.521(6) 2
C3 N2 1.521(4) .
C3 H3A 0.9900 .
C3 H3B 0.9900 .
C4 N1 1.489(4) .
C4 H4A 0.9900 .
C4 H4B 0.9900 .
C5 N1 1.505(4) .
C5 C5 1.552(7) 2
C5 H5A 0.9900 .
C5 H5B 0.9900 .
C6 N2 1.520(5) .
C6 C7 1.520(5) .
C6 H6A 0.9900 .
C6 H6B 0.9900 .
C7 C8 1.385(6) .
C7 C12 1.397(5) .
C8 C9 1.403(5) .
C8 H8 0.9500 .
C9 C10 1.388(6) .
C9 H9 0.9500 .
C10 C11 1.375(7) .
C10 H10 0.9500 .
C11 C12 1.385(6) .
C11 H11 0.9500 .
C12 H12 0.9500 .
C13 O1 1.285(4) .
C13 O1 1.285(4) 2
C13 C14 1.477(8) .
C13 Co1 2.292(6) .
C14 H14A 0.9800 .
C14 H14B 0.9800 .
C14 H14C 0.9800 .
C14 H14A 0.9800 2
C14 H14B 0.9800 2
C14 H14C 0.9800 2
Co1 N1 1.898(3) .
Co1 N1 1.898(3) 2
Co1 O1 1.939(3) 2
Co1 O1 1.939(3) .
Co1 N2 2.033(3) 2
Co1 N2 2.033(3) .
F1 P1 1.588(3) .
F2 P1 1.600(3) .
F3 P1 1.610(2) .
F4 P1 1.603(3) .
F5 P1 1.588(3) .
F6 P1 1.605(2) .

loop_
_geom_torsion_atom_site_label_1
_geom_torsion_atom_site_label_2
_geom_torsion_atom_site_label_3
_geom_torsion_atom_site_label_4
_geom_torsion
_geom_torsion_site_symmetry_1
N1 C1 C2 N2 -52.3(3) .
N2 C6 C7 C8 88.0(5) .
N2 C6 C7 C12 -97.9(4) .
C12 C7 C8 C9 1.1(6) .
C6 C7 C8 C9 175.3(3) .
C7 C8 C9 C10 -1.1(5) .
C8 C9 C10 C11 1.1(6) .
C9 C10 C11 C12 -1.2(7) .
C10 C11 C12 C7 1.3(7) .
C8 C7 C12 C11 -1.2(6) .
C6 C7 C12 C11 -175.5(4) .
C3 C4 N1 C1 -159.8(3) 2
C3 C4 N1 C5 75.8(4) 2
C3 C4 N1 Co1 -45.5(3) 2
C2 C1 N1 C4 165.5(3) .
C2 C1 N1 C5 -69.9(3) .
C2 C1 N1 Co1 50.9(3) .
C5 C5 N1 C4 -137.6(4) 2
C5 C5 N1 C1 97.8(4) 2
C5 C5 N1 Co1 -19.5(5) 2
N1 Co1 N1 C4 128.4(3) 2
O1 Co1 N1 C4 -53.5(7) 2
O1 Co1 N1 C4 -51.2(2) .
N2 Co1 N1 C4 40.3(2) 2
N2 Co1 N1 C4 -146.3(2) .
C13 Co1 N1 C4 -51.6(3) .
N1 Co1 N1 C1 -113.4(2) 2
O1 Co1 N1 C1 64.7(7) 2
O1 Co1 N1 C1 67.0(2) .
N2 Co1 N1 C1 158.5(2) 2
N2 Co1 N1 C1 -28.1(2) .
C13 Co1 N1 C1 66.6(2) .
N1 Co1 N1 C5 7.22(18) 2
O1 Co1 N1 C5 -174.7(6) 2
O1 Co1 N1 C5 -172.4(2) .
N2 Co1 N1 C5 -81.0(2) 2
N2 Co1 N1 C5 92.5(2) .
C13 Co1 N1 C5 -172.78(18) .
C1 C2 N2 C6 -95.2(3) .
C1 C2 N2 C3 142.6(3) .
C1 C2 N2 Co1 27.8(3) .
C7 C6 N2 C2 -68.6(4) .
C7 C6 N2 C3 53.4(5) .
C7 C6 N2 Co1 173.6(3) .
C4 C3 N2 C2 -107.1(4) 2
C4 C3 N2 C6 131.8(3) 2
C4 C3 N2 Co1 7.2(4) 2
O1 C13 O1 Co1 -0.003(0) 2
C14 C13 O1 Co1 180.000(0) .
